data_1508421
loop_
_publ_author_name
'Darone, Gregory M.'
'Bobev, Svilen'

_publ_section_title
;
 Ba5Cd2Sb4O2, A New Antimonide Oxide with a Complex Structure
;
_journal_issue 3
_journal_name_full Crystals
_journal_page_first 206
_journal_page_last 214
_journal_paper_doi 10.3390/cryst1030206
_journal_volume 1
_journal_year 2012
_chemical_formula_moiety 'Ba5 Cd2 Sb4 O2'
_chemical_formula_sum 'Ba5 Cd2 O2 Sb4'
_chemical_formula_weight 1430.50
_chemical_name_systematic
; 
 ? 
;
_space_group_IT_number 12
_symmetry_cell_setting monoclinic
_symmetry_space_group_name_Hall '-C 2y'
_symmetry_space_group_name_H-M 'C 1 2/m 1'
_atom_sites_solution_primary direct
_atom_sites_solution_secondary difmap
_audit_creation_method SHELXL-97
_cell_angle_alpha 90.00
_cell_angle_beta 132.558(4)
_cell_angle_gamma 90.00
_cell_formula_units_Z 2
_cell_length_a 17.247(7)
_cell_length_b 4.9279(18)
_cell_length_c 12.240(5)
_cell_measurement_reflns_used 1021
_cell_measurement_temperature 200(2)
_cell_measurement_theta_max 29.07
_cell_measurement_theta_min 2.26
_cell_volume 766.3(5)
_computing_cell_refinement 'Bruker SMART'
_computing_data_collection 'Bruker SMART'
_computing_data_reduction 'Bruker SAINT'
_computing_molecular_graphics 'Bruker SHELXTL'
_computing_publication_material 'Bruker SHELXTL'
_computing_structure_refinement 'SHELXL-97 (Sheldrick, 1997)'
_computing_structure_solution 'SHELXS-97 (Sheldrick, 1990)'
_diffrn_ambient_temperature 200(2)
_diffrn_measured_fraction_theta_full 0.997
_diffrn_measured_fraction_theta_max 0.997
_diffrn_measurement_device_type 'CCD area detector'
_diffrn_measurement_method 'phi and omega scans'
_diffrn_radiation_monochromator graphite
_diffrn_radiation_source 'fine-focus sealed tube'
_diffrn_radiation_type MoK\a
_diffrn_radiation_wavelength 0.71073
_diffrn_reflns_av_R_equivalents 0.0277
_diffrn_reflns_av_sigmaI/netI 0.0341
_diffrn_reflns_limit_h_max 23
_diffrn_reflns_limit_h_min -23
_diffrn_reflns_limit_k_max 5
_diffrn_reflns_limit_k_min -6
_diffrn_reflns_limit_l_max 16
_diffrn_reflns_limit_l_min -16
_diffrn_reflns_number 3359
_diffrn_reflns_theta_full 29.15
_diffrn_reflns_theta_max 29.15
_diffrn_reflns_theta_min 2.26
_exptl_absorpt_coefficient_mu 22.226
_exptl_absorpt_correction_T_max 0.370
_exptl_absorpt_correction_T_min 0.300
_exptl_absorpt_correction_type multi-scan
_exptl_absorpt_process_details
; 
SADABS (Sheldrick, 2003) 
;
_exptl_crystal_colour black
_exptl_crystal_density_diffrn 6.200
_exptl_crystal_density_method 'not measured'
_exptl_crystal_description bar
_exptl_crystal_F_000 1192
_exptl_crystal_size_max 0.07
_exptl_crystal_size_mid 0.07
_exptl_crystal_size_min 0.05
_refine_diff_density_max 1.198
_refine_diff_density_min -2.176
_refine_diff_density_rms 0.455
_refine_ls_extinction_coef 0.00035(5)
_refine_ls_extinction_expression Fc^*^=kFc[1+0.001xFc^2^\l^3^/sin(2\q)]^-1/4^
_refine_ls_extinction_method SHELXL
_refine_ls_goodness_of_fit_ref 1.048
_refine_ls_matrix_type full
_refine_ls_number_parameters 42
_refine_ls_number_reflns 1147
_refine_ls_number_restraints 0
_refine_ls_restrained_S_all 1.048
_refine_ls_R_factor_all 0.0291
_refine_ls_R_factor_gt 0.0241
_refine_ls_shift/su_max 0.000
_refine_ls_shift/su_mean 0.000
_refine_ls_structure_factor_coef Fsqd
_refine_ls_weighting_details 'calc w=1/[\s^2^(Fo^2^)+(0.0223P)^2^+0.0000P] where P=(Fo^2^+2Fc^2^)/3'
_refine_ls_weighting_scheme calc
_refine_ls_wR_factor_gt 0.0492
_refine_ls_wR_factor_ref 0.0513
_reflns_number_gt 1037
_reflns_number_total 1147
_reflns_threshold_expression >2sigma(I)
_cod_data_source_file Ba5Cd2Sb4O2_C2_m_crystals-01-00206-s001_DC166.cif
_cod_data_source_block I_chateigner_1508421
_cod_original_sg_symbol_H-M C2/m
_cod_database_code 1508421

loop_
_symmetry_equiv_pos_as_xyz
'x, y, z'
'-x, y, -z'
'x+1/2, y+1/2, z'
'-x+1/2, y+1/2, -z'
'-x, -y, -z'
'x, -y, z'
'-x+1/2, -y+1/2, -z'
'x+1/2, -y+1/2, z'

loop_
_atom_site_label
_atom_site_type_symbol
_atom_site_fract_x
_atom_site_fract_y
_atom_site_fract_z
_atom_site_U_iso_or_equiv
_atom_site_adp_type
_atom_site_occupancy
_atom_site_symmetry_multiplicity
_atom_site_calc_flag
_atom_site_refinement_flags
Ba1 Ba 0.02659(3) 0.0000 0.70308(5) 0.00999(12) Uani 1 2 d S
Ba2 Ba 0.29970(3) 0.0000 0.64996(5) 0.01448(12) Uani 1 2 d S
Ba3 Ba 0.0000 0.0000 0.0000 0.01821(17) Uani 1 4 d S
Cd1 Cd 0.26114(4) 0.0000 0.12247(6) 0.01136(14) Uani 1 2 d S
Sb1 Sb 0.36548(3) 0.0000 0.01038(5) 0.00958(12) Uani 1 2 d S
Sb2 Sb 0.39272(4) 0.0000 0.43332(5) 0.00975(13) Uani 1 2 d S
O1 O 0.1297(4) 0.0000 0.3132(7) 0.0182(12) Uani 1 2 d S

loop_
_atom_site_aniso_label
_atom_site_aniso_U_11
_atom_site_aniso_U_22
_atom_site_aniso_U_33
_atom_site_aniso_U_23
_atom_site_aniso_U_13
_atom_site_aniso_U_12
Ba1 0.0115(2) 0.0084(2) 0.0092(2) 0.000 0.00664(17) 0.000
Ba2 0.0148(2) 0.0133(2) 0.0174(2) 0.000 0.0117(2) 0.000
Ba3 0.0220(3) 0.0104(3) 0.0356(4) 0.000 0.0248(3) 0.000
Cd1 0.0105(2) 0.0120(3) 0.0105(3) 0.000 0.0067(2) 0.000
Sb1 0.0125(2) 0.0073(3) 0.0110(2) 0.000 0.0087(2) 0.000
Sb2 0.0094(2) 0.0103(3) 0.0087(2) 0.000 0.00573(19) 0.000
O1 0.020(3) 0.011(3) 0.036(3) 0.000 0.024(3) 0.000

loop_
_atom_type_symbol
_atom_type_description
_atom_type_scat_dispersion_real
_atom_type_scat_dispersion_imag
_atom_type_scat_source
O O 0.0106 0.0060 'International Tables Vol C Tables 4.2.6.8 and 6.1.1.4'
Cd Cd -0.8075 1.2024 'International Tables Vol C Tables 4.2.6.8 and 6.1.1.4'
Sb Sb -0.5866 1.5461 'International Tables Vol C Tables 4.2.6.8 and 6.1.1.4'
Ba Ba -0.3244 2.2819 'International Tables Vol C Tables 4.2.6.8 and 6.1.1.4'

loop_
_geom_angle_atom_site_label_1
_geom_angle_atom_site_label_2
_geom_angle_atom_site_label_3
_geom_angle
_geom_angle_site_symmetry_1
_geom_angle_site_symmetry_3
O1 Ba1 Sb2 86.44(10) 5_556 3_445
O1 Ba1 Sb2 86.44(10) 5_556 3_455
Sb2 Ba1 Sb2 90.72(3) 3_445 3_455
O1 Ba1 Sb1 84.24(10) 5_556 7_556
Sb2 Ba1 Sb1 170.452(18) 3_445 7_556
Sb2 Ba1 Sb1 90.80(3) 3_455 7_556
O1 Ba1 Sb1 84.24(10) 5_556 7_546
Sb2 Ba1 Sb1 90.80(3) 3_445 7_546
Sb2 Ba1 Sb1 170.452(18) 3_455 7_546
Sb1 Ba1 Sb1 86.19(3) 7_556 7_546
O1 Ba1 Cd1 128.89(7) 5_556 7_556
Sb2 Ba1 Cd1 142.389(19) 3_445 7_556
Sb2 Ba1 Cd1 80.59(2) 3_455 7_556
Sb1 Ba1 Cd1 47.122(15) 7_556 7_556
Sb1 Ba1 Cd1 103.73(2) 7_546 7_556
O1 Ba1 Cd1 128.89(7) 5_556 7_546
Sb2 Ba1 Cd1 80.59(2) 3_445 7_546
Sb2 Ba1 Cd1 142.389(19) 3_455 7_546
Sb1 Ba1 Cd1 103.73(2) 7_556 7_546
Sb1 Ba1 Cd1 47.122(15) 7_546 7_546
Cd1 Ba1 Cd1 84.38(3) 7_556 7_546
O1 Ba1 Sb2 130.94(7) 5_556 7_546
Sb2 Ba1 Sb2 46.67(3) 3_445 7_546
Sb2 Ba1 Sb2 104.66(3) 3_455 7_546
Sb1 Ba1 Sb2 141.48(2) 7_556 7_546
Sb1 Ba1 Sb2 83.14(3) 7_546 7_546
Cd1 Ba1 Sb2 100.16(3) 7_556 7_546
Cd1 Ba1 Sb2 44.76(2) 7_546 7_546
O1 Ba1 Sb2 130.94(7) 5_556 7_556
Sb2 Ba1 Sb2 104.66(3) 3_445 7_556
Sb2 Ba1 Sb2 46.67(3) 3_455 7_556
Sb1 Ba1 Sb2 83.14(3) 7_556 7_556
Sb1 Ba1 Sb2 141.48(2) 7_546 7_556
Cd1 Ba1 Sb2 44.76(2) 7_556 7_556
Cd1 Ba1 Sb2 100.16(3) 7_546 7_556
Sb2 Ba1 Sb2 82.60(3) 7_546 7_556
O1 Ba1 Cd1 101.91(14) 5_556 1_556
Sb2 Ba1 Cd1 134.240(16) 3_445 1_556
Sb2 Ba1 Cd1 134.240(16) 3_455 1_556
Sb1 Ba1 Cd1 46.605(18) 7_556 1_556
Sb1 Ba1 Cd1 46.605(18) 7_546 1_556
Cd1 Ba1 Cd1 59.036(17) 7_556 1_556
Cd1 Ba1 Cd1 59.036(17) 7_546 1_556
Sb2 Ba1 Cd1 102.97(3) 7_546 1_556
Sb2 Ba1 Cd1 102.97(3) 7_556 1_556
O1 Ba1 Ba3 45.83(13) 5_556 1_556
Sb2 Ba1 Ba3 117.31(3) 3_445 1_556
Sb2 Ba1 Ba3 117.31(3) 3_455 1_556
Sb1 Ba1 Ba3 53.94(2) 7_556 1_556
Sb1 Ba1 Ba3 53.94(2) 7_546 1_556
Cd1 Ba1 Ba3 98.93(2) 7_556 1_556
Cd1 Ba1 Ba3 98.93(2) 7_546 1_556
Sb2 Ba1 Ba3 136.070(15) 7_546 1_556
Sb2 Ba1 Ba3 136.070(14) 7_556 1_556
Cd1 Ba1 Ba3 56.08(4) 1_556 1_556
O1 Ba1 Ba2 46.36(14) 5_556 5_556
Sb2 Ba1 Ba2 56.678(14) 3_445 5_556
Sb2 Ba1 Ba2 56.678(14) 3_455 5_556
Sb1 Ba1 Ba2 117.014(17) 7_556 5_556
Sb1 Ba1 Ba2 117.014(17) 7_546 5_556
Cd1 Ba1 Ba2 135.890(18) 7_556 5_556
Cd1 Ba1 Ba2 135.890(18) 7_546 5_556
Sb2 Ba1 Ba2 100.74(3) 7_546 5_556
Sb2 Ba1 Ba2 100.74(3) 7_556 5_556
Cd1 Ba1 Ba2 148.267(16) 1_556 5_556
Ba3 Ba1 Ba2 92.19(3) 1_556 5_556
O1 Ba2 O1 137.0(2) 7_556 7_546
O1 Ba2 O1 98.14(13) 7_556 .
O1 Ba2 O1 98.14(13) 7_546 .
O1 Ba2 Sb2 153.46(10) 7_556 7_546
O1 Ba2 Sb2 69.46(10) 7_546 7_546
O1 Ba2 Sb2 76.25(7) . 7_546
O1 Ba2 Sb2 69.46(10) 7_556 7_556
O1 Ba2 Sb2 153.46(10) 7_546 7_556
O1 Ba2 Sb2 76.25(7) . 7_556
Sb2 Ba2 Sb2 84.04(4) 7_546 7_556
O1 Ba2 Ba2 129.27(13) 7_556 7_546
O1 Ba2 Ba2 53.60(13) 7_546 7_546
O1 Ba2 Ba2 44.54(4) . 7_546
Sb2 Ba2 Ba2 63.772(19) 7_546 7_546
Sb2 Ba2 Ba2 116.14(2) 7_556 7_546
O1 Ba2 Ba2 53.60(13) 7_556 7_556
O1 Ba2 Ba2 129.27(13) 7_546 7_556
O1 Ba2 Ba2 44.54(4) . 7_556
Sb2 Ba2 Ba2 116.14(2) 7_546 7_556
Sb2 Ba2 Ba2 63.772(19) 7_556 7_556
Ba2 Ba2 Ba2 82.47(4) 7_546 7_556
O1 Ba2 Sb1 93.53(13) 7_556 1_556
O1 Ba2 Sb1 93.53(13) 7_546 1_556
O1 Ba2 Sb1 147.63(10) . 1_556
Sb2 Ba2 Sb1 79.864(14) 7_546 1_556
Sb2 Ba2 Sb1 79.864(13) 7_556 1_556
Ba2 Ba2 Sb1 136.92(2) 7_546 1_556
Ba2 Ba2 Sb1 136.92(2) 7_556 1_556
O1 Ba2 Sb2 76.33(12) 7_556 .
O1 Ba2 Sb2 76.33(12) 7_546 .
O1 Ba2 Sb2 62.83(10) . .
Sb2 Ba2 Sb2 121.17(2) 7_546 .
Sb2 Ba2 Sb2 121.17(2) 7_556 .
Ba2 Ba2 Sb2 57.40(3) 7_546 .
Ba2 Ba2 Sb2 57.40(3) 7_556 .
Sb1 Ba2 Sb2 149.54(2) 1_556 .
O1 Ba2 Ba3 44.57(13) 7_556 3_556
O1 Ba2 Ba3 114.94(12) 7_546 3_556
O1 Ba2 Ba3 141.85(2) . 3_556
Sb2 Ba2 Ba3 131.74(2) 7_546 3_556
Sb2 Ba2 Ba3 81.35(3) 7_556 3_556
Ba2 Ba2 Ba3 159.75(2) 7_546 3_556
Ba2 Ba2 Ba3 97.74(3) 7_556 3_556
Sb1 Ba2 Ba3 52.38(2) 1_556 3_556
Sb2 Ba2 Ba3 105.64(3) . 3_556
O1 Ba2 Ba3 114.94(12) 7_556 3_546
O1 Ba2 Ba3 44.57(13) 7_546 3_546
O1 Ba2 Ba3 141.85(2) . 3_546
Sb2 Ba2 Ba3 81.35(3) 7_546 3_546
Sb2 Ba2 Ba3 131.74(2) 7_556 3_546
Ba2 Ba2 Ba3 97.74(3) 7_546 3_546
Ba2 Ba2 Ba3 159.75(2) 7_556 3_546
Sb1 Ba2 Ba3 52.38(2) 1_556 3_546
Sb2 Ba2 Ba3 105.64(3) . 3_546
Ba3 Ba2 Ba3 75.11(3) 3_556 3_546
O1 Ba2 Ba1 108.59(11) 7_556 5_556
O1 Ba2 Ba1 108.59(11) 7_546 5_556
O1 Ba2 Ba1 37.63(10) . 5_556
Sb2 Ba2 Ba1 51.83(2) 7_546 5_556
Sb2 Ba2 Ba1 51.83(2) 7_556 5_556
Ba2 Ba2 Ba1 65.287(19) 7_546 5_556
Ba2 Ba2 Ba1 65.287(19) 7_556 5_556
Sb1 Ba2 Ba1 110.00(3) 1_556 5_556
Sb2 Ba2 Ba1 100.47(4) . 5_556
Ba3 Ba2 Ba1 133.166(13) 3_556 5_556
Ba3 Ba2 Ba1 133.166(13) 3_546 5_556
O1 Ba3 O1 180.000(1) . 5
O1 Ba3 Sb1 96.57(7) . 7
O1 Ba3 Sb1 83.43(7) 5 7
O1 Ba3 Sb1 83.43(7) . 3_445
O1 Ba3 Sb1 96.57(7) 5 3_445
Sb1 Ba3 Sb1 180.000(18) 7 3_445
O1 Ba3 Sb1 96.57(7) . 7_545
O1 Ba3 Sb1 83.43(7) 5 7_545
Sb1 Ba3 Sb1 91.32(3) 7 7_545
Sb1 Ba3 Sb1 88.68(3) 3_445 7_545
O1 Ba3 Sb1 83.43(7) . 3_455
O1 Ba3 Sb1 96.57(7) 5 3_455
Sb1 Ba3 Sb1 88.68(3) 7 3_455
Sb1 Ba3 Sb1 91.32(3) 3_445 3_455
Sb1 Ba3 Sb1 180.000(14) 7_545 3_455
O1 Ba3 Cd1 79.63(10) . .
O1 Ba3 Cd1 100.37(10) 5 .
Sb1 Ba3 Cd1 48.878(17) 7 .
Sb1 Ba3 Cd1 131.122(17) 3_445 .
Sb1 Ba3 Cd1 48.878(17) 7_545 .
Sb1 Ba3 Cd1 131.122(17) 3_455 .
O1 Ba3 Cd1 100.37(10) . 5
O1 Ba3 Cd1 79.63(10) 5 5
Sb1 Ba3 Cd1 131.123(17) 7 5
Sb1 Ba3 Cd1 48.877(17) 3_445 5
Sb1 Ba3 Cd1 131.123(17) 7_545 5
Sb1 Ba3 Cd1 48.877(17) 3_455 5
Cd1 Ba3 Cd1 180.0 . 5
O1 Ba3 Ba1 139.74(10) . 1_554
O1 Ba3 Ba1 40.26(10) 5 1_554
Sb1 Ba3 Ba1 57.799(12) 7 1_554
Sb1 Ba3 Ba1 122.201(12) 3_445 1_554
Sb1 Ba3 Ba1 57.799(13) 7_545 1_554
Sb1 Ba3 Ba1 122.201(13) 3_455 1_554
Cd1 Ba3 Ba1 60.103(17) . 1_554
Cd1 Ba3 Ba1 119.897(18) 5 1_554
O1 Ba3 Ba1 40.26(10) . 5_556
O1 Ba3 Ba1 139.74(10) 5 5_556
Sb1 Ba3 Ba1 122.201(12) 7 5_556
Sb1 Ba3 Ba1 57.799(12) 3_445 5_556
Sb1 Ba3 Ba1 122.201(13) 7_545 5_556
Sb1 Ba3 Ba1 57.799(13) 3_455 5_556
Cd1 Ba3 Ba1 119.897(17) . 5_556
Cd1 Ba3 Ba1 60.103(18) 5 5_556
Ba1 Ba3 Ba1 180.000(11) 1_554 5_556
O1 Ba3 Ba2 40.77(4) . 7_556
O1 Ba3 Ba2 139.23(4) 5 7_556
Sb1 Ba3 Ba2 59.27(3) 7 7_556
Sb1 Ba3 Ba2 120.73(3) 3_445 7_556
Sb1 Ba3 Ba2 111.16(3) 7_545 7_556
Sb1 Ba3 Ba2 68.84(3) 3_455 7_556
Cd1 Ba3 Ba2 68.478(18) . 7_556
Cd1 Ba3 Ba2 111.521(18) 5 7_556
Ba1 Ba3 Ba2 115.24(3) 1_554 7_556
Ba1 Ba3 Ba2 64.76(3) 5_556 7_556
O1 Ba3 Ba2 139.23(4) . 3_444
O1 Ba3 Ba2 40.77(4) 5 3_444
Sb1 Ba3 Ba2 120.73(3) 7 3_444
Sb1 Ba3 Ba2 59.27(3) 3_445 3_444
Sb1 Ba3 Ba2 68.84(3) 7_545 3_444
Sb1 Ba3 Ba2 111.16(3) 3_455 3_444
Cd1 Ba3 Ba2 111.522(18) . 3_444
Cd1 Ba3 Ba2 68.479(18) 5 3_444
Ba1 Ba3 Ba2 64.76(3) 1_554 3_444
Ba1 Ba3 Ba2 115.24(3) 5_556 3_444
Ba2 Ba3 Ba2 180.000(15) 7_556 3_444
Sb2 Cd1 Sb1 116.52(4) . .
Sb2 Cd1 Sb1 111.377(17) . 7_545
Sb1 Cd1 Sb1 101.76(3) . 7_545
Sb2 Cd1 Sb1 111.377(17) . 7
Sb1 Cd1 Sb1 101.76(3) . 7
Sb1 Cd1 Sb1 113.50(4) 7_545 7
Sb2 Cd1 Ba3 101.37(2) . .
Sb1 Cd1 Ba3 142.11(3) . .
Sb1 Cd1 Ba3 61.744(19) 7_545 .
Sb1 Cd1 Ba3 61.744(19) 7 .
Sb2 Cd1 Ba1 68.835(15) . 7_556
Sb1 Cd1 Ba1 65.31(3) . 7_556
Sb1 Cd1 Ba1 163.388(18) 7_545 7_556
Sb1 Cd1 Ba1 80.50(3) 7 7_556
Ba3 Cd1 Ba1 134.866(19) . 7_556
Sb2 Cd1 Ba1 68.835(15) . 7_546
Sb1 Cd1 Ba1 65.31(3) . 7_546
Sb1 Cd1 Ba1 80.50(3) 7_545 7_546
Sb1 Cd1 Ba1 163.388(18) 7 7_546
Ba3 Cd1 Ba1 134.866(19) . 7_546
Ba1 Cd1 Ba1 84.38(3) 7_556 7_546
Sb2 Cd1 Ba1 165.19(2) . 1_554
Sb1 Cd1 Ba1 78.29(4) . 1_554
Sb1 Cd1 Ba1 62.799(16) 7_545 1_554
Sb1 Cd1 Ba1 62.799(16) 7 1_554
Ba3 Cd1 Ba1 63.82(2) . 1_554
Ba1 Cd1 Ba1 120.962(17) 7_556 1_554
Ba1 Cd1 Ba1 120.962(17) 7_546 1_554
Cd1 Sb1 Cd1 78.24(3) . 7_545
Cd1 Sb1 Cd1 78.24(3) . 7
Cd1 Sb1 Cd1 113.50(3) 7_545 7
Cd1 Sb1 Ba3 131.631(16) . 3
Cd1 Sb1 Ba3 147.57(2) 7_545 3
Cd1 Sb1 Ba3 69.38(3) 7 3
Cd1 Sb1 Ba3 131.631(16) . 3_545
Cd1 Sb1 Ba3 69.38(3) 7_545 3_545
Cd1 Sb1 Ba3 147.57(2) 7 3_545
Ba3 Sb1 Ba3 91.32(3) 3 3_545
Cd1 Sb1 Ba1 67.57(3) . 7_556
Cd1 Sb1 Ba1 144.14(2) 7_545 7_556
Cd1 Sb1 Ba1 70.59(2) 7 7_556
Ba3 Sb1 Ba1 68.27(2) 3 7_556
Ba3 Sb1 Ba1 127.37(2) 3_545 7_556
Cd1 Sb1 Ba1 67.57(3) . 7_546
Cd1 Sb1 Ba1 70.59(3) 7_545 7_546
Cd1 Sb1 Ba1 144.14(2) 7 7_546
Ba3 Sb1 Ba1 127.37(2) 3 7_546
Ba3 Sb1 Ba1 68.27(2) 3_545 7_546
Ba1 Sb1 Ba1 86.19(4) 7_556 7_546
Cd1 Sb1 Ba2 139.97(2) . 1_554
Cd1 Sb1 Ba2 80.134(19) 7_545 1_554
Cd1 Sb1 Ba2 80.134(18) 7 1_554
Ba3 Sb1 Ba2 68.345(11) 3 1_554
Ba3 Sb1 Ba2 68.345(11) 3_545 1_554
Ba1 Sb1 Ba2 133.838(19) 7_556 1_554
Ba1 Sb1 Ba2 133.838(19) 7_546 1_554
Cd1 Sb2 Sb2 108.66(3) . 5_656
Cd1 Sb2 Ba1 134.097(17) . 3
Sb2 Sb2 Ba1 71.642(17) 5_656 3
Cd1 Sb2 Ba1 134.097(17) . 3_545
Sb2 Sb2 Ba1 71.642(16) 5_656 3_545
Ba1 Sb2 Ba1 90.72(3) 3 3_545
Cd1 Sb2 Ba2 82.773(19) . 7_546
Sb2 Sb2 Ba2 137.216(19) 5_656 7_546
Ba1 Sb2 Ba2 129.43(2) 3 7_546
Ba1 Sb2 Ba2 71.49(2) 3_545 7_546
Cd1 Sb2 Ba2 82.773(19) . 7_556
Sb2 Sb2 Ba2 137.216(19) 5_656 7_556
Ba1 Sb2 Ba2 71.49(2) 3 7_556
Ba1 Sb2 Ba2 129.43(2) 3_545 7_556
Ba2 Sb2 Ba2 84.04(4) 7_546 7_556
Cd1 Sb2 Ba1 66.41(3) . 7_546
Sb2 Sb2 Ba1 61.68(2) 5_656 7_546
Ba1 Sb2 Ba1 133.33(3) 3 7_546
Ba1 Sb2 Ba1 75.34(3) 3_545 7_546
Ba2 Sb2 Ba1 88.47(3) 7_546 7_546
Ba2 Sb2 Ba1 148.98(2) 7_556 7_546
Cd1 Sb2 Ba1 66.41(3) . 7_556
Sb2 Sb2 Ba1 61.68(2) 5_656 7_556
Ba1 Sb2 Ba1 75.34(3) 3 7_556
Ba1 Sb2 Ba1 133.33(3) 3_545 7_556
Ba2 Sb2 Ba1 148.98(2) 7_546 7_556
Ba2 Sb2 Ba1 88.47(3) 7_556 7_556
Ba1 Sb2 Ba1 82.60(3) 7_546 7_556
Cd1 Sb2 Ba2 126.08(4) . .
Sb2 Sb2 Ba2 125.26(3) 5_656 .
Ba1 Sb2 Ba2 70.67(3) 3 .
Ba1 Sb2 Ba2 70.67(3) 3_545 .
Ba2 Sb2 Ba2 58.83(2) 7_546 .
Ba2 Sb2 Ba2 58.83(2) 7_556 .
Ba1 Sb2 Ba2 138.552(15) 7_546 .
Ba1 Sb2 Ba2 138.552(15) 7_556 .
Ba1 O1 Ba2 110.57(11) 5_556 7_556
Ba1 O1 Ba2 110.57(11) 5_556 7_546
Ba2 O1 Ba2 137.0(2) 7_556 7_546
Ba1 O1 Ba3 93.91(17) 5_556 .
Ba2 O1 Ba3 94.66(14) 7_556 .
Ba2 O1 Ba3 94.66(14) 7_546 .
Ba1 O1 Ba2 96.01(18) 5_556 .
Ba2 O1 Ba2 81.86(13) 7_556 .
Ba2 O1 Ba2 81.86(13) 7_546 .
Ba3 O1 Ba2 170.1(2) . .

loop_
_geom_bond_atom_site_label_1
_geom_bond_atom_site_label_2
_geom_bond_distance
_geom_bond_site_symmetry_2
Ba1 O1 2.565(5) 5_556
Ba1 Sb2 3.4629(10) 3_445
Ba1 Sb2 3.4629(10) 3_455
Ba1 Sb1 3.6063(11) 7_556
Ba1 Sb1 3.6063(11) 7_546
Ba1 Cd1 3.6688(11) 7_556
Ba1 Cd1 3.6688(11) 7_546
Ba1 Sb2 3.7334(10) 7_546
Ba1 Sb2 3.7334(10) 7_556
Ba1 Cd1 3.8244(14) 1_556
Ba1 Ba3 3.9589(14) 1_556
Ba2 O1 2.649(2) 7_556
Ba2 O1 2.649(2) 7_546
Ba2 O1 3.040(6) .
Ba2 Sb2 3.6807(12) 7_546
Ba2 Sb2 3.6807(12) 7_556
Ba2 Ba2 3.7382(13) 7_546
Ba2 Ba2 3.7382(13) 7_556
Ba2 Sb1 3.7388(18) 1_556
Ba2 Sb2 3.9192(13) .
Ba3 O1 2.846(6) .
Ba3 O1 2.846(6) 5
Ba3 Sb1 3.4451(9) 7
Ba3 Sb1 3.4451(9) 3_445
Ba3 Sb1 3.4451(9) 7_545
Ba3 Sb1 3.4451(9) 3_455
Ba3 Cd1 3.6606(17) .
Ba3 Cd1 3.6606(17) 5
Ba3 Ba1 3.9589(14) 1_554
Ba3 Ba1 3.9589(14) 5_556
Cd1 Sb2 2.8190(13) .
Cd1 Sb1 2.9087(10) .
Cd1 Sb1 2.9463(9) 7_545
Cd1 Sb1 2.9463(9) 7
Cd1 Ba1 3.6688(11) 7_556
Cd1 Ba1 3.6688(11) 7_546
Cd1 Ba1 3.8244(14) 1_554
Sb1 Cd1 2.9463(9) 7_545
Sb1 Cd1 2.9463(9) 7
Sb1 Ba3 3.4451(9) 3
Sb1 Ba3 3.4451(9) 3_545
Sb1 Ba1 3.6063(11) 7_556
Sb1 Ba1 3.6063(11) 7_546
Sb1 Ba2 3.7387(18) 1_554
Sb2 Sb2 2.8615(16) 5_656
Sb2 Ba1 3.4630(10) 3
Sb2 Ba1 3.4630(10) 3_545
Sb2 Ba2 3.6807(12) 7_546
Sb2 Ba2 3.6807(12) 7_556
Sb2 Ba1 3.7334(10) 7_546
Sb2 Ba1 3.7334(10) 7_556
O1 Ba1 2.565(5) 5_556
O1 Ba2 2.649(2) 7_556
O1 Ba2 2.649(2) 7_546
